data_2201890
loop_
_publ_author_name
'Jose Kavitha, Savaridasson'
'Sarangarajan, Thanjavur Ramabhadran'
'Thanikasalam, Kanagasabapathy'
'Panchanatheswaran, Krishnaswamy'
'Jeyaraman, Ramasubbu'

_publ_section_title <i>r</i>-2,<i>c</i>-6-Bis(4-chlorophenyl)-<i>t</i>-3,<i>t</i>-5-dimethyltetrahydropyran-4-one
_journal_issue 4
_journal_name_full 'Acta Crystallographica Section E'
_journal_page_first o463
_journal_page_last o465
_journal_paper_doi 10.1107/S1600536803005361
_journal_volume 59
_journal_year 2003
_chemical_formula_iupac 'C19 H18 Cl2 O2'
_chemical_formula_moiety 'C19 H18 Cl2 O2'
_chemical_formula_sum 'C19 H18 Cl2 O2'
_chemical_formula_weight 349.23
_chemical_melting_point 463.5(5)
_chemical_name_systematic
;
r-2,c-6-di(4-chlorophenyl)-t-3,t-5-dimethyltetrahydropyran-4-one
;
_space_group_IT_number 61
_symmetry_cell_setting orthorhombic
_symmetry_space_group_name_Hall '-P 2ac 2ab'
_symmetry_space_group_name_H-M 'P b c a'
_atom_sites_solution_hydrogens geom
_atom_sites_solution_primary direct
_atom_sites_solution_secondary difmap
_audit_creation_method SHELXL-97
_cell_angle_alpha 90.00
_cell_angle_beta 90.00
_cell_angle_gamma 90.00
_cell_formula_units_Z 8
_cell_length_a 15.0130(10)
_cell_length_b 9.1230(16)
_cell_length_c 25.462(4)
_cell_measurement_reflns_used 25
_cell_measurement_temperature 293(2)
_cell_measurement_theta_max 12
_cell_measurement_theta_min 2
_cell_volume 3487.4(9)
_computing_cell_refinement 'CAD-4 Software'
_computing_data_collection 'CAD-4 Software (Enraf-Nonius, 1989)'
_computing_data_reduction 'MolEN (Fair, 1990)'
_computing_molecular_graphics 'ORTEP-3 for Windows (Farrugia, 1997) and PLATON (Spek, 1997)'
_computing_publication_material 'SHELXL97 and PARST (Nardelli, 1983)'
_computing_structure_refinement 'SHELXL97 (Sheldrick, 1997)'
_computing_structure_solution 'SIR92 (Altomare et al., 1993)'
_diffrn_ambient_temperature 293(2)
_diffrn_measured_fraction_theta_full 0.992
_diffrn_measured_fraction_theta_max 0.992
_diffrn_measurement_device_type 'Enraf-Nonius CAD-4'
_diffrn_measurement_method \w-2\q
_diffrn_radiation_monochromator graphite
_diffrn_radiation_source 'fine-focus sealed tube'
_diffrn_radiation_type MoK\a
_diffrn_radiation_wavelength 0.71069
_diffrn_reflns_av_R_equivalents 0.0412
_diffrn_reflns_av_sigmaI/netI 0.0282
_diffrn_reflns_limit_h_max 0
_diffrn_reflns_limit_h_min -18
_diffrn_reflns_limit_k_max 10
_diffrn_reflns_limit_k_min 0
_diffrn_reflns_limit_l_max 30
_diffrn_reflns_limit_l_min 0
_diffrn_reflns_number 3164
_diffrn_reflns_theta_full 25.34
_diffrn_reflns_theta_max 25.34
_diffrn_reflns_theta_min 1.60
_diffrn_standards_decay_% 0
_diffrn_standards_interval_count 100
_diffrn_standards_number 3
_exptl_absorpt_coefficient_mu 0.379
_exptl_absorpt_correction_T_max 0.9628
_exptl_absorpt_correction_T_min 0.9336
_exptl_absorpt_correction_type '\y scan'
_exptl_absorpt_process_details '(North et al., 1968)'
_exptl_crystal_colour colourless
_exptl_crystal_density_diffrn 1.330
_exptl_crystal_density_method 'not measured'
_exptl_crystal_description plate
_exptl_crystal_F_000 1456
_exptl_crystal_size_max 0.20
_exptl_crystal_size_mid 0.15
_exptl_crystal_size_min 0.10
_refine_diff_density_max 0.218
_refine_diff_density_min -0.339
_refine_ls_extinction_method none
_refine_ls_goodness_of_fit_ref 1.101
_refine_ls_hydrogen_treatment constr
_refine_ls_matrix_type full
_refine_ls_number_parameters 208
_refine_ls_number_reflns 3163
_refine_ls_number_restraints 0
_refine_ls_restrained_S_all 1.101
_refine_ls_R_factor_all 0.0794
_refine_ls_R_factor_gt 0.0513
_refine_ls_shift/su_max <0.001
_refine_ls_shift/su_mean <0.001
_refine_ls_structure_factor_coef Fsqd
_refine_ls_weighting_details 'calc w = 1/[\s^2^(Fo^2^)+(0.0478P)^2^+2.3284P] where P = (Fo^2^+2Fc^2^)/3'
_refine_ls_weighting_scheme calc
_refine_ls_wR_factor_gt 0.1152
_refine_ls_wR_factor_ref 0.1399
_reflns_number_gt 2205
_reflns_number_total 3163
_reflns_threshold_expression I>2\s(I)
_cod_data_source_file ci6205.cif
_cod_data_source_block I
_cod_depositor_comments
;
The following automatic conversions were performed:

'_chemical_melting_point' value '463-464 K' was changed to '463.5(5)'
- the average value was taken and precision was estimated.

Automatic conversion script
Id: cif_fix_values 1646 2011-03-28 12:23:43Z adriana 

The following automatic conversions were performed:

'_chemical_melting_point' value '463-464 K' was changed to '463.5(5)'
- the average value was taken and precision was estimated.

Automatic conversion script
Id: cif_fix_values 1715 2011-07-08 13:25:40Z adriana 
;
_cod_database_code 2201890
_cod_database_fobs_code 2201890

loop_
_symmetry_equiv_pos_as_xyz
'x, y, z'
'-x+1/2, -y, z+1/2'
'x+1/2, -y+1/2, -z'
'-x, y+1/2, -z+1/2'
'-x, -y, -z'
'x-1/2, y, -z-1/2'
'-x-1/2, y-1/2, z'
'x, -y-1/2, z-1/2'

loop_
_atom_site_label
_atom_site_fract_x
_atom_site_fract_y
_atom_site_fract_z
_atom_site_U_iso_or_equiv
_atom_site_adp_type
_atom_site_calc_flag
_atom_site_refinement_flags
_atom_site_occupancy
_atom_site_disorder_assembly
_atom_site_disorder_group
_atom_site_type_symbol
Cl1 -0.23836(7) 0.02833(16) 0.01666(4) 0.0972(4) Uani d . 1 . . Cl
Cl2 -0.08127(7) 0.15480(12) 0.46889(3) 0.0824(3) Uani d . 1 . . Cl
O1 0.02534(12) 0.1605(2) 0.21639(7) 0.0458(5) Uani d . 1 . . O
O8 0.24462(15) 0.3915(3) 0.18791(9) 0.0769(7) Uani d . 1 . . O
C2 0.06250(18) 0.1593(3) 0.16462(10) 0.0443(7) Uani d . 1 . . C
H2 0.1069 0.0808 0.1622 0.053 Uiso calc R 1 . . H
C3 0.10719(19) 0.3064(3) 0.15152(11) 0.0503(7) Uani d . 1 . . C
H3 0.0599 0.3802 0.1494 0.060 Uiso calc R 1 . . H
C4 0.16895(19) 0.3520(4) 0.19549(11) 0.0512(7) Uani d . 1 . . C
C5 0.12892(19) 0.3420(3) 0.24983(11) 0.0473(7) Uani d . 1 . . C
H5 0.0795 0.4120 0.2516 0.057 Uiso calc R 1 . . H
C6 0.08960(18) 0.1865(3) 0.25631(10) 0.0437(6) Uani d . 1 . . C
H6 0.1376 0.1141 0.2533 0.052 Uiso calc R 1 . . H
C7 0.1531(2) 0.3028(5) 0.09841(12) 0.0757(11) Uani d . 1 . . C
H7A 0.1804 0.3961 0.0917 0.114 Uiso calc R 1 . . H
H7B 0.1100 0.2823 0.0715 0.114 Uiso calc R 1 . . H
H7C 0.1979 0.2277 0.0984 0.114 Uiso calc R 1 . . H
C9 0.1958(2) 0.3839(5) 0.29223(13) 0.0718(10) Uani d . 1 . . C
H9A 0.2177 0.4811 0.2857 0.108 Uiso calc R 1 . . H
H9B 0.2446 0.3160 0.2918 0.108 Uiso calc R 1 . . H
H9C 0.1673 0.3811 0.3260 0.108 Uiso calc R 1 . . H
C10 -0.01328(19) 0.1260(3) 0.12766(10) 0.0466(7) Uani d . 1 . . C
C11 -0.0038(2) 0.0220(4) 0.08873(11) 0.0569(8) Uani d . 1 . . C
H11 0.0498 -0.0283 0.0853 0.068 Uiso calc R 1 . . H
C12 -0.0732(2) -0.0083(4) 0.05471(12) 0.0654(9) Uani d . 1 . . C
H12 -0.0665 -0.0795 0.0289 0.079 Uiso calc R 1 . . H
C13 -0.1515(2) 0.0666(4) 0.05918(11) 0.0616(9) Uani d . 1 . . C
C14 -0.1623(2) 0.1733(4) 0.09694(12) 0.0625(9) Uani d . 1 . . C
H14 -0.2154 0.2256 0.0993 0.075 Uiso calc R 1 . . H
C15 -0.09288(19) 0.2017(4) 0.13140(12) 0.0538(8) Uani d . 1 . . C
H15 -0.0999 0.2724 0.1574 0.065 Uiso calc R 1 . . H
C16 0.04384(18) 0.1679(3) 0.30830(10) 0.0424(6) Uani d . 1 . . C
C17 0.08966(19) 0.1095(4) 0.35091(11) 0.0506(7) Uani d . 1 . . C
H17 0.1473 0.0745 0.3462 0.061 Uiso calc R 1 . . H
C18 0.0508(2) 0.1028(4) 0.40025(11) 0.0557(8) Uani d . 1 . . C
H18 0.0822 0.0648 0.4286 0.067 Uiso calc R 1 . . H
C19 -0.0341(2) 0.1526(3) 0.40650(11) 0.0547(8) Uani d . 1 . . C
C20 -0.0826(2) 0.2061(4) 0.36463(12) 0.0562(8) Uani d . 1 . . C
H20 -0.1412 0.2365 0.3692 0.067 Uiso calc R 1 . . H
C21 -0.04284(18) 0.2138(3) 0.31581(11) 0.0496(7) Uani d . 1 . . C
H21 -0.0750 0.2505 0.2875 0.060 Uiso calc R 1 . . H

loop_
_atom_site_aniso_label
_atom_site_aniso_U_11
_atom_site_aniso_U_22
_atom_site_aniso_U_33
_atom_site_aniso_U_12
_atom_site_aniso_U_13
_atom_site_aniso_U_23
Cl1 0.0773(6) 0.1501(11) 0.0640(5) -0.0286(7) -0.0242(5) -0.0028(6)
Cl2 0.0999(7) 0.0936(8) 0.0537(5) -0.0075(6) 0.0291(5) 0.0007(5)
O1 0.0458(10) 0.0551(13) 0.0366(9) -0.0067(9) -0.0020(8) 0.0008(9)
O8 0.0471(12) 0.110(2) 0.0735(15) -0.0191(13) 0.0107(12) -0.0026(15)
C2 0.0494(15) 0.0456(17) 0.0378(14) 0.0046(13) 0.0006(12) 0.0016(12)
C3 0.0470(16) 0.0554(19) 0.0486(16) 0.0008(14) 0.0038(13) 0.0078(14)
C4 0.0425(16) 0.0537(19) 0.0573(17) 0.0019(14) 0.0035(13) 0.0002(15)
C5 0.0441(15) 0.0467(17) 0.0512(15) -0.0031(13) 0.0008(12) -0.0039(14)
C6 0.0431(14) 0.0463(17) 0.0415(14) 0.0024(13) -0.0034(12) -0.0003(12)
C7 0.069(2) 0.110(3) 0.0489(18) -0.014(2) 0.0109(16) 0.0066(19)
C9 0.072(2) 0.082(3) 0.062(2) -0.026(2) -0.0054(17) -0.0058(19)
C10 0.0523(16) 0.0500(18) 0.0376(13) -0.0012(14) -0.0009(12) 0.0025(13)
C11 0.0662(19) 0.056(2) 0.0482(15) 0.0066(16) -0.0012(14) -0.0047(15)
C12 0.082(2) 0.072(2) 0.0428(16) -0.004(2) -0.0047(16) -0.0096(16)
C13 0.063(2) 0.081(3) 0.0409(16) -0.0159(18) -0.0075(14) 0.0064(16)
C14 0.0485(17) 0.080(3) 0.0592(19) 0.0001(17) -0.0002(15) 0.0048(18)
C15 0.0487(16) 0.060(2) 0.0522(17) 0.0036(15) 0.0000(13) -0.0061(15)
C16 0.0445(15) 0.0420(16) 0.0407(14) -0.0025(12) -0.0015(11) -0.0026(12)
C17 0.0483(16) 0.0571(19) 0.0463(15) 0.0041(14) -0.0033(13) 0.0001(14)
C18 0.0640(19) 0.059(2) 0.0439(16) 0.0009(16) -0.0019(14) 0.0039(14)
C19 0.0618(19) 0.054(2) 0.0484(16) -0.0069(16) 0.0095(14) -0.0044(15)
C20 0.0461(16) 0.063(2) 0.0591(18) 0.0013(15) 0.0069(14) -0.0057(16)
C21 0.0467(15) 0.0556(19) 0.0466(15) 0.0041(14) -0.0021(13) 0.0018(14)

loop_
_atom_type_symbol
_atom_type_description
_atom_type_scat_dispersion_real
_atom_type_scat_dispersion_imag
_atom_type_scat_source
C C 0.0033 0.0016 'International Tables Vol C Tables 4.2.6.8 and 6.1.1.4'
H H 0.0000 0.0000 'International Tables Vol C Tables 4.2.6.8 and 6.1.1.4'
Cl Cl 0.1484 0.1585 'International Tables Vol C Tables 4.2.6.8 and 6.1.1.4'
O O 0.0106 0.0060 'International Tables Vol C Tables 4.2.6.8 and 6.1.1.4'

loop_
_geom_angle_atom_site_label_1
_geom_angle_atom_site_label_2
_geom_angle_atom_site_label_3
_geom_angle
_geom_angle_publ_flag
C6 O1 C2 113.28(19) y
O1 C2 C10 106.4(2) ?
O1 C2 C3 111.3(2) y
C10 C2 C3 111.7(2) ?
O1 C2 H2 109.1 ?
C10 C2 H2 109.1 ?
C3 C2 H2 109.1 ?
C4 C3 C7 112.8(2) ?
C4 C3 C2 110.3(2) y
C7 C3 C2 111.9(3) ?
C4 C3 H3 107.2 ?
C7 C3 H3 107.2 ?
C2 C3 H3 107.2 ?
O8 C4 C5 122.6(3) ?
O8 C4 C3 122.7(3) ?
C5 C4 C3 114.7(2) y
C4 C5 C9 111.8(2) ?
C4 C5 C6 107.7(2) y
C9 C5 C6 114.0(3) ?
C4 C5 H5 107.7 ?
C9 C5 H5 107.7 ?
C6 C5 H5 107.7 ?
O1 C6 C16 107.5(2) ?
O1 C6 C5 109.6(2) y
C16 C6 C5 111.9(2) ?
O1 C6 H6 109.2 ?
C16 C6 H6 109.2 ?
C5 C6 H6 109.2 ?
C3 C7 H7A 109.5 ?
C3 C7 H7B 109.5 ?
H7A C7 H7B 109.5 ?
C3 C7 H7C 109.5 ?
H7A C7 H7C 109.5 ?
H7B C7 H7C 109.5 ?
C5 C9 H9A 109.5 ?
C5 C9 H9B 109.5 ?
H9A C9 H9B 109.5 ?
C5 C9 H9C 109.5 ?
H9A C9 H9C 109.5 ?
H9B C9 H9C 109.5 ?
C11 C10 C15 118.8(3) ?
C11 C10 C2 120.6(3) ?
C15 C10 C2 120.6(3) ?
C10 C11 C12 120.6(3) ?
C10 C11 H11 119.7 ?
C12 C11 H11 119.7 ?
C13 C12 C11 119.8(3) ?
C13 C12 H12 120.1 ?
C11 C12 H12 120.1 ?
C12 C13 C14 120.9(3) ?
C12 C13 Cl1 119.7(3) ?
C14 C13 Cl1 119.4(3) ?
C13 C14 C15 119.0(3) ?
C13 C14 H14 120.5 ?
C15 C14 H14 120.5 ?
C10 C15 C14 120.9(3) ?
C10 C15 H15 119.6 ?
C14 C15 H15 119.6 ?
C21 C16 C17 118.3(3) ?
C21 C16 C6 121.3(2) ?
C17 C16 C6 120.3(2) ?
C18 C17 C16 121.0(3) ?
C18 C17 H17 119.5 ?
C16 C17 H17 119.5 ?
C19 C18 C17 119.0(3) ?
C19 C18 H18 120.5 ?
C17 C18 H18 120.5 ?
C18 C19 C20 121.4(3) ?
C18 C19 Cl2 119.5(2) ?
C20 C19 Cl2 119.1(2) ?
C21 C20 C19 119.0(3) ?
C21 C20 H20 120.5 ?
C19 C20 H20 120.5 ?
C16 C21 C20 121.1(3) ?
C16 C21 H21 119.4 ?
C20 C21 H21 119.4 ?

loop_
_geom_bond_atom_site_label_1
_geom_bond_atom_site_label_2
_geom_bond_site_symmetry_2
_geom_bond_distance
_geom_bond_publ_flag
Cl1 C13 . 1.731(3) ?
Cl2 C19 . 1.740(3) ?
O1 C6 . 1.421(3) y
O1 C2 . 1.431(3) y
O8 C4 . 1.207(3) y
C2 C10 . 1.507(4) ?
C2 C3 . 1.537(4) y
C2 H2 . 0.98 ?
C3 C4 . 1.512(4) y
C3 C7 . 1.518(4) y
C3 H3 . 0.98 ?
C4 C5 . 1.511(4) y
C5 C9 . 1.523(4) y
C5 C6 . 1.546(4) y
C5 H5 . 0.98 ?
C6 C16 . 1.501(4) ?
C6 H6 . 0.98 ?
C7 H7A . 0.96 ?
C7 H7B . 0.96 ?
C7 H7C . 0.96 ?
C9 H9A . 0.96 ?
C9 H9B . 0.96 ?
C9 H9C . 0.96 ?
C10 C11 . 1.380(4) ?
C10 C15 . 1.383(4) ?
C11 C12 . 1.383(4) ?
C11 H11 . 0.93 ?
C12 C13 . 1.364(5) ?
C12 H12 . 0.93 ?
C13 C14 . 1.378(5) ?
C14 C15 . 1.387(4) ?
C14 H14 . 0.93 ?
C15 H15 . 0.93 ?
C16 C21 . 1.380(4) ?
C16 C17 . 1.391(4) ?
C17 C18 . 1.387(4) ?
C17 H17 . 0.93 ?
C18 C19 . 1.362(4) ?
C18 H18 . 0.93 ?
C19 C20 . 1.381(4) ?
C20 C21 . 1.381(4) ?
C20 H20 . 0.93 ?
C21 H21 . 0.93 ?

loop_
_geom_torsion_atom_site_label_1
_geom_torsion_atom_site_label_2
_geom_torsion_atom_site_label_3
_geom_torsion_atom_site_label_4
_geom_torsion
_geom_torsion_publ_flag
C6 O1 C2 C10 178.3(2) ?
C6 O1 C2 C3 -59.8(3) y
O1 C2 C3 C4 49.2(3) y
C10 C2 C3 C4 167.9(2) ?
O1 C2 C3 C7 175.6(2) ?
C10 C2 C3 C7 -65.6(3) ?
C7 C3 C4 O8 5.1(5) ?
C2 C3 C4 O8 131.1(3) ?
C7 C3 C4 C5 -174.0(3) ?
C2 C3 C4 C5 -48.0(3) y
O8 C4 C5 C9 -1.3(4) ?
C3 C4 C5 C9 177.8(3) ?
O8 C4 C5 C6 -127.3(3) ?
C3 C4 C5 C6 51.8(3) y
C2 O1 C6 C16 -173.7(2) ?
C2 O1 C6 C5 64.5(3) y
C4 C5 C6 O1 -57.9(3) y
C9 C5 C6 O1 177.4(2) ?
C4 C5 C6 C16 -177.1(2) ?
C9 C5 C6 C16 58.2(3) ?
O1 C2 C10 C11 -133.0(3) ?
C3 C2 C10 C11 105.3(3) ?
O1 C2 C10 C15 48.5(4) ?
C3 C2 C10 C15 -73.2(3) ?
C15 C10 C11 C12 -1.3(5) ?
C2 C10 C11 C12 -179.8(3) ?
C10 C11 C12 C13 0.8(5) ?
C11 C12 C13 C14 0.6(5) ?
C11 C12 C13 Cl1 -179.9(3) ?
C12 C13 C14 C15 -1.5(5) ?
Cl1 C13 C14 C15 179.0(2) ?
C11 C10 C15 C14 0.3(5) ?
C2 C10 C15 C14 178.9(3) ?
C13 C14 C15 C10 1.0(5) ?
O1 C6 C16 C21 -37.5(3) ?
C5 C6 C16 C21 83.0(3) ?
O1 C6 C16 C17 145.4(3) ?
C5 C6 C16 C17 -94.1(3) ?
C21 C16 C17 C18 -2.5(5) ?
C6 C16 C17 C18 174.6(3) ?
C16 C17 C18 C19 0.9(5) ?
C17 C18 C19 C20 1.6(5) ?
C17 C18 C19 Cl2 -176.2(2) ?
C18 C19 C20 C21 -2.3(5) ?
Cl2 C19 C20 C21 175.5(2) ?
C17 C16 C21 C20 1.8(4) ?
C6 C16 C21 C20 -175.3(3) ?
C19 C20 C21 C16 0.6(5) ?

loop_
_cod_related_entry_id
_cod_related_entry_database
_cod_related_entry_code
1 ChemSpider 292878
